data_7115148
loop_
_publ_author_name
'Hinchley, Sarah L.'
'Morrison, Carole A.'
'Rankin, David W. H.'
'Macdonald, Charles L. B.'
'Wiacek, Robert J.'
'Cowley, Alan H.'
'Lappert, Michael F.'
'Gundersen, Grete'
'Clyburne, Jason A. C.'
'Power, Philip P.'

_publ_section_title
;
 Persistent phosphinyl radicals from a bulky diphosphine: an example of a
 molecular jack-in-the-box
;
_journal_issue 20
_journal_name_full 'Chemical Communications'
_journal_page_first 2045
_journal_paper_doi 10.1039/b004889p
_journal_year 2000
_chemical_compound_source selfmade
_chemical_formula_analytical n/a
_chemical_formula_moiety 'C28 H76 P2 Si8'
_chemical_formula_structural '[((CH3)3Si)2)CH)2P]2 '
_chemical_formula_sum 'C28 H76 P2 Si8'
_chemical_formula_weight 699.55
_chemical_melting_point ?
_chemical_name_common tetra(disyl)diphosphine
_space_group_IT_number 14
_symmetry_cell_setting monoclinic
_symmetry_space_group_name_Hall '-P 2ybc'
_symmetry_space_group_name_H-M 'P 1 21/c 1'
_atom_sites_solution_hydrogens geom
_atom_sites_solution_primary direct
_atom_sites_solution_secondary difmap
_audit_creation_method SHELXL
_cell_angle_alpha 90.00
_cell_angle_beta 110.650(10)
_cell_angle_gamma 90.00
_cell_formula_units_Z 4
_cell_length_a 18.341(2)
_cell_length_b 13.4240(10)
_cell_length_c 19.033(2)
_cell_measurement_reflns_used 55
_cell_measurement_temperature 173(2)
_cell_measurement_theta_max 12.49
_cell_measurement_theta_min 4.58
_cell_volume 4385.0(8)
_computing_cell_refinement 'Siemens XSCANS'
_computing_data_collection 'Siemens XSCANS'
_computing_data_reduction 'Siemens SHELXTL'
_computing_molecular_graphics 'Siemens SHELXTL'
_computing_publication_material 'Siemens SHELXTL'
_computing_structure_refinement 'SHELXL-93 (Sheldrick, 1993)'
_computing_structure_solution 'SHELXS-86 (Sheldrick, 1990)'
_diffrn_ambient_temperature 173(2)
_diffrn_measurement_device 'Siemens P4'
_diffrn_measurement_method '\w scans'
_diffrn_radiation_monochromator graphite
_diffrn_radiation_source 'fine-focus sealed tube'
_diffrn_radiation_type MoK\a
_diffrn_radiation_wavelength 0.71073
_diffrn_reflns_av_R_equivalents 0.0173
_diffrn_reflns_av_sigmaI/netI 0.0184
_diffrn_reflns_limit_h_max 21
_diffrn_reflns_limit_h_min -20
_diffrn_reflns_limit_k_max 15
_diffrn_reflns_limit_k_min -2
_diffrn_reflns_limit_l_max 21
_diffrn_reflns_limit_l_min -22
_diffrn_reflns_number 9263
_diffrn_reflns_theta_max 25.06
_diffrn_reflns_theta_min 1.19
_diffrn_standards_decay_% 7.85
_diffrn_standards_interval_count 97
_diffrn_standards_number 3
_exptl_absorpt_coefficient_mu 0.335
_exptl_absorpt_correction_T_max 0.7984
_exptl_absorpt_correction_T_min 0.7332
_exptl_absorpt_correction_type integration
_exptl_crystal_colour colorless
_exptl_crystal_density_diffrn 1.060
_exptl_crystal_density_meas ?
_exptl_crystal_density_method none
_exptl_crystal_description blocks
_exptl_crystal_F_000 1544
_exptl_crystal_size_max 0.53
_exptl_crystal_size_mid 0.40
_exptl_crystal_size_min 0.35
_refine_diff_density_max 0.295
_refine_diff_density_min -0.312
_refine_diff_density_rms 0.055
_refine_ls_extinction_coef 0.0042(5)
_refine_ls_extinction_expression Fc^*^=kFc[1+0.001xFc^2^\l^3^/sin(2\q)]^-1/4^
_refine_ls_extinction_method SHELXL
_refine_ls_goodness_of_fit_all 1.705
_refine_ls_goodness_of_fit_obs 1.783
_refine_ls_matrix_type full
_refine_ls_number_parameters 360
_refine_ls_number_reflns 7702
_refine_ls_number_restraints 0
_refine_ls_restrained_S_all 1.714
_refine_ls_restrained_S_obs 1.783
_refine_ls_R_factor_all 0.0451
_refine_ls_R_factor_obs 0.0375
_refine_ls_shift/esd_max -0.001
_refine_ls_shift/esd_mean 0.000
_refine_ls_structure_factor_coef Fsqd
_refine_ls_weighting_details 'w=1/[\s^2^(Fo^2^)+(0.0504P)^2^+0.0000P] where P=(Fo^2^+2Fc^2^)/3'
_refine_ls_weighting_scheme calc
_refine_ls_wR_factor_all 0.1203
_refine_ls_wR_factor_obs 0.1159
_reflns_number_observed 6659
_reflns_number_total 7709
_reflns_observed_criterion >2sigma(I)
_cod_data_source_file b004889p.txt
_cod_data_source_block final
_cod_depositor_comments
;
The following automatic conversions were performed:

'_chemical_melting_point' value 'n/a' was changed to '?' - the value
is undefined or not given.

'_symmetry_cell_setting' value
'Monoclinic' changed to 'monoclinic' according to
/usr/data/users/saulius/automatic-downloads/retrospective/RSC/lib/dictionaries/cif_core.dic
dictionary named 'cif_core.dic' version 2.4.2 from 2011-04-26.

Automatic conversion script
Id: cif_fix_values 2281 2013-09-26 08:29:07Z andrius 

The following automatic conversions were performed:

'_exptl_crystal_density_meas' value 'none' was changed to '?' - the
value is perceived as not measured.

Automatic conversion script
Id: cif_fix_values 3008 2015-01-20 13:52:24Z robertas 

The following automatic conversions were performed:

'_refine_ls_weighting_scheme' value 'calc
w=1/[\s^2^(Fo^2^)+(0.0504P)^2^+0.0000P] where P=(Fo^2^+2Fc^2^)/3' was
changed to 'calc'. New tag '_refine_ls_weighting_details' was
created. The value of the new tag was set to
'w=1/[\s^2^(Fo^2^)+(0.0504P)^2^+0.0000P] where P=(Fo^2^+2Fc^2^)/3'.

Automatic conversion script
Id: cif_fix_values 3143 2015-03-26 13:38:13Z robertas 
;
_cod_original_cell_volume 4385.0(7)
_cod_original_sg_symbol_H-M P2(1)/c
_cod_database_code 7115148

loop_
_symmetry_equiv_pos_as_xyz
'x, y, z'
'-x, y+1/2, -z+1/2'
'-x, -y, -z'
'x, -y-1/2, z-1/2'

loop_
_atom_site_aniso_label
_atom_site_aniso_U_11
_atom_site_aniso_U_22
_atom_site_aniso_U_33
_atom_site_aniso_U_23
_atom_site_aniso_U_13
_atom_site_aniso_U_12
P1 0.0214(3) 0.0179(3) 0.0258(3) 0.0005(2) 0.0096(2) 0.0007(2)
P2 0.0237(3) 0.0199(3) 0.0258(3) 0.0010(2) 0.0109(2) -0.0003(2)
Si1 0.0418(4) 0.0300(3) 0.0256(3) 0.0021(2) 0.0117(3) -0.0053(3)
Si2 0.0397(4) 0.0297(3) 0.0486(4) 0.0003(3) 0.0296(3) 0.0021(3)
Si3 0.0345(3) 0.0192(3) 0.0427(3) -0.0037(2) 0.0165(3) -0.0037(2)
Si4 0.0303(3) 0.0261(3) 0.0515(4) 0.0022(3) 0.0198(3) 0.0068(2)
Si5 0.0483(4) 0.0418(4) 0.0309(3) 0.0073(3) 0.0002(3) -0.0099(3)
Si6 0.0668(5) 0.0373(4) 0.0394(4) -0.0066(3) 0.0349(3) -0.0108(3)
Si7 0.0386(3) 0.0379(4) 0.0348(3) -0.0013(3) 0.0126(3) -0.0172(3)
Si8 0.0511(4) 0.0206(3) 0.0449(4) 0.0065(2) 0.0281(3) 0.0063(3)
C1 0.0341(11) 0.0195(10) 0.0299(10) -0.0004(8) 0.0174(9) 0.0012(8)
C2 0.0274(10) 0.0191(10) 0.0315(11) 0.0010(8) 0.0124(9) 0.0009(8)
C3 0.0391(12) 0.0257(11) 0.0249(10) 0.0010(9) 0.0120(9) -0.0021(9)
C4 0.0338(11) 0.0198(10) 0.0259(10) -0.0004(8) 0.0143(9) -0.0044(8)
C5 0.0413(14) 0.054(2) 0.0415(13) 0.0145(12) 0.0032(11) -0.0088(12)
C6 0.083(2) 0.056(2) 0.0328(13) -0.0073(12) 0.0249(13) -0.009(2)
C7 0.0537(15) 0.0376(13) 0.0316(11) 0.0098(10) 0.0071(10) -0.0011(11)
C8 0.073(2) 0.055(2) 0.070(2) -0.0096(14) 0.048(2) 0.0060(15)
C9 0.054(2) 0.050(2) 0.070(2) 0.0102(13) 0.0388(14) -0.0063(13)
C10 0.0334(13) 0.0382(13) 0.073(2) 0.0035(12) 0.0275(12) 0.0056(11)
C11 0.0330(12) 0.0334(13) 0.067(2) -0.0053(12) 0.0110(12) -0.0080(10)
C12 0.0528(15) 0.0253(12) 0.063(2) 0.0055(11) 0.0253(13) -0.0035(11)
C13 0.064(2) 0.0356(13) 0.060(2) -0.0189(12) 0.0281(14) -0.0112(12)
C14 0.0295(12) 0.0495(15) 0.060(2) 0.0089(13) 0.0153(11) 0.0055(11)
C15 0.052(2) 0.0313(14) 0.109(2) 0.0121(15) 0.034(2) 0.0163(12)
C16 0.052(2) 0.050(2) 0.061(2) -0.0102(13) 0.0355(13) 0.0017(12)
C17 0.0376(14) 0.063(2) 0.068(2) 0.021(2) 0.0024(13) -0.0008(13)
C18 0.069(2) 0.047(2) 0.0461(14) -0.0014(12) 0.0075(13) -0.0210(14)
C19 0.081(2) 0.068(2) 0.0392(14) 0.0154(14) -0.0050(14) -0.017(2)
C20 0.059(2) 0.075(2) 0.078(2) -0.017(2) 0.049(2) -0.009(2)
C21 0.116(3) 0.046(2) 0.047(2) -0.0090(13) 0.050(2) -0.006(2)
C22 0.114(3) 0.049(2) 0.051(2) -0.0038(13) 0.053(2) -0.025(2)
C23 0.0299(12) 0.063(2) 0.062(2) 0.0194(14) 0.0086(11) -0.0092(12)
C24 0.052(2) 0.0440(15) 0.057(2) 0.0059(12) 0.0279(13) -0.0116(12)
C25 0.079(2) 0.078(2) 0.051(2) -0.019(2) 0.021(2) -0.039(2)
C26 0.061(2) 0.0383(14) 0.0540(15) 0.0197(12) 0.0231(13) 0.0164(12)
C27 0.121(3) 0.0328(14) 0.074(2) -0.0102(14) 0.050(2) 0.007(2)
C28 0.056(2) 0.056(2) 0.109(3) 0.037(2) 0.052(2) 0.0267(14)

loop_
_atom_site_label
_atom_site_type_symbol
_atom_site_fract_x
_atom_site_fract_y
_atom_site_fract_z
_atom_site_U_iso_or_equiv
_atom_site_thermal_displace_type
_atom_site_occupancy
_atom_site_calc_flag
_atom_site_refinement_flags
P1 P 0.20408(3) 0.95682(4) 0.28296(3) 0.02134(13) Uani 1 d .
P2 P 0.29652(3) 1.04799(4) 0.25396(3) 0.02256(13) Uani 1 d .
Si1 Si 0.29351(4) 0.96147(4) 0.46930(3) 0.0325(2) Uani 1 d .
Si2 Si 0.10950(4) 0.98309(5) 0.39171(4) 0.0356(2) Uani 1 d .
Si3 Si 0.16268(3) 0.72813(4) 0.25176(3) 0.0314(2) Uani 1 d .
Si4 Si 0.33902(3) 0.78374(4) 0.28964(4) 0.0345(2) Uani 1 d .
Si5 Si 0.14847(4) 1.04027(5) 0.08840(4) 0.0440(2) Uani 1 d .
Si6 Si 0.32044(4) 1.07362(5) 0.09732(4) 0.0435(2) Uani 1 d .
Si7 Si 0.40748(4) 1.22734(5) 0.32635(3) 0.0372(2) Uani 1 d .
Si8 Si 0.22562(4) 1.27140(4) 0.27365(4) 0.0358(2) Uani 1 d .
C1 C 0.20878(12) 0.99463(15) 0.38025(11) 0.0262(4) Uani 1 d .
C2 C 0.24284(11) 0.82459(14) 0.29631(12) 0.0254(4) Uani 1 d .
C3 C 0.24918(13) 1.0809(2) 0.15109(11) 0.0298(5) Uani 1 d .
C4 C 0.30472(12) 1.17280(14) 0.30230(11) 0.0255(4) Uani 1 d .
C5 C 0.38337(14) 1.0251(2) 0.46975(14) 0.0486(6) Uani 1 d .
H5A H 0.39562(14) 1.0040(2) 0.42700(14) 0.073 Uiso 1 calc R
H5B H 0.42570(14) 1.0084(2) 0.51494(14) 0.073 Uiso 1 calc R
H5C H 0.37533(14) 1.0959(2) 0.46756(14) 0.073 Uiso 1 calc R
C6 C 0.2774(2) 1.0095(2) 0.55467(14) 0.0561(7) Uani 1 d .
H6A H 0.2314(2) 0.9796(2) 0.55840(14) 0.084 Uiso 1 calc R
H6B H 0.2712(2) 1.0805(2) 0.55108(14) 0.084 Uiso 1 calc R
H6C H 0.3215(2) 0.9931(2) 0.59846(14) 0.084 Uiso 1 calc R
C7 C 0.31152(15) 0.8244(2) 0.48842(13) 0.0431(6) Uani 1 d .
H7A H 0.26437(15) 0.7929(2) 0.48794(13) 0.065 Uiso 1 calc R
H7B H 0.35147(15) 0.8152(2) 0.53669(13) 0.065 Uiso 1 calc R
H7C H 0.32789(15) 0.7952(2) 0.45036(13) 0.065 Uiso 1 calc R
C8 C 0.0968(2) 1.0824(2) 0.4557(2) 0.0598(7) Uani 1 d .
H8A H 0.1385(2) 1.0783(2) 0.5034(2) 0.090 Uiso 1 calc R
H8B H 0.0479(2) 1.0731(2) 0.4627(2) 0.090 Uiso 1 calc R
H8C H 0.0975(2) 1.1466(2) 0.4338(2) 0.090 Uiso 1 calc R
C9 C 0.0968(2) 0.8597(2) 0.4316(2) 0.0532(7) Uani 1 d .
H9A H 0.1398(2) 0.8479(2) 0.4773(2) 0.080 Uiso 1 calc R
H9B H 0.0949(2) 0.8080(2) 0.3961(2) 0.080 Uiso 1 calc R
H9C H 0.0491(2) 0.8598(2) 0.4418(2) 0.080 Uiso 1 calc R
C10 C 0.02460(13) 1.0021(2) 0.30327(15) 0.0458(6) Uani 1 d .
H10A H 0.02963(13) 1.0651(2) 0.28154(15) 0.069 Uiso 1 calc R
H10B H -0.02265(13) 1.0014(2) 0.31420(15) 0.069 Uiso 1 calc R
H10C H 0.02310(13) 0.9497(2) 0.26852(15) 0.069 Uiso 1 calc R
C11 C 0.06305(13) 0.7825(2) 0.21363(15) 0.0461(6) Uani 1 d .
H11A H 0.06030(13) 0.8290(2) 0.17446(15) 0.069 Uiso 1 calc R
H11B H 0.05176(13) 0.8163(2) 0.25306(15) 0.069 Uiso 1 calc R
H11C H 0.02570(13) 0.7303(2) 0.19369(15) 0.069 Uiso 1 calc R
C12 C 0.16365(15) 0.6387(2) 0.32742(14) 0.0457(6) Uani 1 d .
H12A H 0.21436(15) 0.6090(2) 0.34852(14) 0.068 Uiso 1 calc R
H12B H 0.12551(15) 0.5876(2) 0.30660(14) 0.068 Uiso 1 calc R
H12C H 0.15158(15) 0.6736(2) 0.36597(14) 0.068 Uiso 1 calc R
C13 C 0.1725(2) 0.6538(2) 0.17219(15) 0.0514(7) Uani 1 d .
H13A H 0.2231(2) 0.6232(2) 0.18791(15) 0.077 Uiso 1 calc R
H13B H 0.1665(2) 0.6970(2) 0.13032(15) 0.077 Uiso 1 calc R
H13C H 0.1331(2) 0.6031(2) 0.15759(15) 0.077 Uiso 1 calc R
C14 C 0.42852(13) 0.8462(2) 0.35381(14) 0.0466(6) Uani 1 d .
H14A H 0.43018(13) 0.8407(2) 0.40464(14) 0.070 Uiso 1 calc R
H14B H 0.42774(13) 0.9152(2) 0.34046(14) 0.070 Uiso 1 calc R
H14C H 0.47373(13) 0.8148(2) 0.34938(14) 0.070 Uiso 1 calc R
C15 C 0.3550(2) 0.6495(2) 0.3186(2) 0.0625(8) Uani 1 d .
H15A H 0.3549(2) 0.6423(2) 0.3687(2) 0.094 Uiso 1 calc R
H15B H 0.4042(2) 0.6277(2) 0.3169(2) 0.094 Uiso 1 calc R
H15C H 0.3139(2) 0.6098(2) 0.2849(2) 0.094 Uiso 1 calc R
C16 C 0.3392(2) 0.7969(2) 0.19243(15) 0.0502(6) Uani 1 d .
H16A H 0.2936(2) 0.7654(2) 0.15788(15) 0.075 Uiso 1 calc R
H16B H 0.3850(2) 0.7658(2) 0.18907(15) 0.075 Uiso 1 calc R
H16C H 0.3390(2) 0.8663(2) 0.18015(15) 0.075 Uiso 1 calc R
C17 C 0.06727(14) 1.0802(2) 0.1195(2) 0.0605(8) Uani 1 d .
H17A H 0.06977(14) 1.1510(2) 0.1272(2) 0.091 Uiso 1 calc R
H17B H 0.07190(14) 1.0471(2) 0.1655(2) 0.091 Uiso 1 calc R
H17C H 0.01832(14) 1.0631(2) 0.0816(2) 0.091 Uiso 1 calc R
C18 C 0.1415(2) 0.9034(2) 0.07406(15) 0.0573(7) Uani 1 d .
H18A H 0.1829(2) 0.8812(2) 0.05801(15) 0.086 Uiso 1 calc R
H18B H 0.0923(2) 0.8870(2) 0.03640(15) 0.086 Uiso 1 calc R
H18C H 0.1459(2) 0.8710(2) 0.12036(15) 0.086 Uiso 1 calc R
C19 C 0.1241(2) 1.1034(2) -0.00561(15) 0.0701(9) Uani 1 d .
H19A H 0.1276(2) 1.1743(2) 0.00132(15) 0.105 Uiso 1 calc R
H19B H 0.0721(2) 1.0858(2) -0.03716(15) 0.105 Uiso 1 calc R
H19C H 0.1602(2) 1.0823(2) -0.02885(15) 0.105 Uiso 1 calc R
C20 C 0.4242(2) 1.0569(2) 0.1567(2) 0.0639(8) Uani 1 d .
H20A H 0.4305(2) 0.9948(2) 0.1832(2) 0.096 Uiso 1 calc R
H20B H 0.4403(2) 1.1106(2) 0.1922(2) 0.096 Uiso 1 calc R
H20C H 0.4556(2) 1.0568(2) 0.1256(2) 0.096 Uiso 1 calc R
C21 C 0.3016(2) 0.9713(2) 0.0259(2) 0.0642(9) Uani 1 d .
H21A H 0.2484(2) 0.9745(2) -0.0076(2) 0.096 Uiso 1 calc R
H21B H 0.3111(2) 0.9080(2) 0.0510(2) 0.096 Uiso 1 calc R
H21C H 0.3356(2) 0.9791(2) -0.0021(2) 0.096 Uiso 1 calc R
C22 C 0.3134(2) 1.1961(2) 0.0480(2) 0.0651(9) Uani 1 d .
H22A H 0.2603(2) 1.2079(2) 0.0164(2) 0.098 Uiso 1 calc R
H22B H 0.3458(2) 1.1947(2) 0.0179(2) 0.098 Uiso 1 calc R
H22C H 0.3305(2) 1.2485(2) 0.0845(2) 0.098 Uiso 1 calc R
C23 C 0.48449(14) 1.1293(2) 0.3453(2) 0.0538(7) Uani 1 d .
H23A H 0.47331(14) 1.0869(2) 0.3022(2) 0.081 Uiso 1 calc R
H23B H 0.48537(14) 1.0903(2) 0.3879(2) 0.081 Uiso 1 calc R
H23C H 0.53432(14) 1.1604(2) 0.3556(2) 0.081 Uiso 1 calc R
C24 C 0.41260(15) 1.3131(2) 0.25093(14) 0.0487(6) Uani 1 d .
H24A H 0.39664(15) 1.2782(2) 0.20392(14) 0.073 Uiso 1 calc R
H24B H 0.46513(15) 1.3364(2) 0.26306(14) 0.073 Uiso 1 calc R
H24C H 0.37868(15) 1.3690(2) 0.24705(14) 0.073 Uiso 1 calc R
C25 C 0.4392(2) 1.3007(2) 0.4152(2) 0.0695(9) Uani 1 d .
H25A H 0.4375(2) 1.2592(2) 0.4557(2) 0.104 Uiso 1 calc R
H25B H 0.4051(2) 1.3566(2) 0.4099(2) 0.104 Uiso 1 calc R
H25C H 0.4915(2) 1.3240(2) 0.4259(2) 0.104 Uiso 1 calc R
C26 C 0.1970(2) 1.3234(2) 0.17639(14) 0.0504(6) Uani 1 d .
H26A H 0.2425(2) 1.3470(2) 0.16783(14) 0.076 Uiso 1 calc R
H26B H 0.1612(2) 1.3776(2) 0.17089(14) 0.076 Uiso 1 calc R
H26C H 0.1724(2) 1.2723(2) 0.14058(14) 0.076 Uiso 1 calc R
C27 C 0.2560(2) 1.3836(2) 0.3348(2) 0.0716(9) Uani 1 d .
H27A H 0.3025(2) 1.4110(2) 0.3302(2) 0.107 Uiso 1 calc R
H27B H 0.2661(2) 1.3651(2) 0.3861(2) 0.107 Uiso 1 calc R
H27C H 0.2152(2) 1.4324(2) 0.3196(2) 0.107 Uiso 1 calc R
C28 C 0.1361(2) 1.2267(2) 0.2880(2) 0.0672(9) Uani 1 d .
H28A H 0.1169(2) 1.1684(2) 0.2580(2) 0.101 Uiso 1 calc R
H28B H 0.0971(2) 1.2779(2) 0.2735(2) 0.101 Uiso 1 calc R
H28C H 0.1480(2) 1.2106(2) 0.3400(2) 0.101 Uiso 1 calc R
H4 H 0.3006(13) 1.1551(18) 0.3463(13) 0.040(6) Uiso 1 d .
H2 H 0.2460(13) 0.8142(18) 0.3439(13) 0.040(6) Uiso 1 d .
H3 H 0.2373(13) 1.1451(19) 0.1470(12) 0.036(6) Uiso 1 d .
H1 H 0.2110(14) 1.0628(21) 0.3797(14) 0.049(7) Uiso 1 d .

loop_
_atom_type_symbol
_atom_type_description
_atom_type_scat_dispersion_real
_atom_type_scat_dispersion_imag
_atom_type_scat_source
C C 0.0033 0.0016 'International Tables Vol C Tables 4.2.6.8 and 6.1.1.4'
H H 0.0000 0.0000 'International Tables Vol C Tables 4.2.6.8 and 6.1.1.4'
Si Si 0.0817 0.0704 'International Tables Vol C Tables 4.2.6.8 and 6.1.1.4'
P P 0.1023 0.0942 'International Tables Vol C Tables 4.2.6.8 and 6.1.1.4'

loop_
_geom_angle_atom_site_label_1
_geom_angle_atom_site_label_2
_geom_angle_atom_site_label_3
_geom_angle
C1 P1 C2 103.57(9)
C1 P1 P2 107.92(7)
C2 P1 P2 104.83(6)
C4 P2 C3 103.00(9)
C4 P2 P1 106.98(6)
C3 P2 P1 105.27(7)
C5 Si1 C6 104.46(13)
C5 Si1 C7 110.77(12)
C6 Si1 C7 103.91(12)
C5 Si1 C1 109.96(10)
C6 Si1 C1 111.37(11)
C7 Si1 C1 115.66(10)
C10 Si2 C9 107.69(12)
C10 Si2 C8 103.52(13)
C9 Si2 C8 107.72(13)
C10 Si2 C1 114.27(10)
C9 Si2 C1 112.17(10)
C8 Si2 C1 110.93(11)
C11 Si3 C12 107.07(11)
C11 Si3 C13 104.77(12)
C12 Si3 C13 107.65(12)
C11 Si3 C2 113.69(9)
C12 Si3 C2 107.18(10)
C13 Si3 C2 116.04(10)
C16 Si4 C14 107.41(12)
C16 Si4 C15 109.17(14)
C14 Si4 C15 103.26(13)
C16 Si4 C2 111.55(11)
C14 Si4 C2 116.85(10)
C15 Si4 C2 108.11(11)
C18 Si5 C17 108.10(14)
C18 Si5 C19 108.95(13)
C17 Si5 C19 102.89(14)
C18 Si5 C3 112.30(12)
C17 Si5 C3 115.37(11)
C19 Si5 C3 108.70(12)
C20 Si6 C22 106.61(15)
C20 Si6 C21 103.94(15)
C22 Si6 C21 108.47(12)
C20 Si6 C3 115.17(11)
C22 Si6 C3 106.35(12)
C21 Si6 C3 115.85(12)
C25 Si7 C24 106.71(13)
C25 Si7 C23 102.91(15)
C24 Si7 C23 110.06(12)
C25 Si7 C4 112.57(12)
C24 Si7 C4 111.28(10)
C23 Si7 C4 112.86(10)
C28 Si8 C27 104.8(2)
C28 Si8 C26 108.17(13)
C27 Si8 C26 103.52(13)
C28 Si8 C4 111.01(10)
C27 Si8 C4 110.73(13)
C26 Si8 C4 117.66(10)
P1 C1 Si1 123.33(11)
P1 C1 Si2 111.88(10)
Si1 C1 Si2 112.94(10)
Si4 C2 P1 125.19(11)
Si4 C2 Si3 111.21(10)
P1 C2 Si3 112.35(10)
Si5 C3 P2 125.07(11)
Si5 C3 Si6 110.17(10)
P2 C3 Si6 112.83(11)
P2 C4 Si8 123.83(11)
P2 C4 Si7 110.88(10)
Si8 C4 Si7 112.91(10)

loop_
_geom_bond_atom_site_label_1
_geom_bond_atom_site_label_2
_geom_bond_distance
P1 C1 1.892(2)
P1 C2 1.896(2)
P1 P2 2.3103(7)
P2 C4 1.892(2)
P2 C3 1.893(2)
Si1 C5 1.854(2)
Si1 C6 1.866(2)
Si1 C7 1.882(2)
Si1 C1 1.905(2)
Si2 C10 1.864(3)
Si2 C9 1.871(3)
Si2 C8 1.875(3)
Si2 C1 1.915(2)
Si3 C11 1.861(2)
Si3 C12 1.870(2)
Si3 C13 1.875(2)
Si3 C2 1.918(2)
Si4 C16 1.860(3)
Si4 C14 1.864(2)
Si4 C15 1.877(3)
Si4 C2 1.894(2)
Si5 C18 1.856(3)
Si5 C17 1.864(3)
Si5 C19 1.886(3)
Si5 C3 1.892(2)
Si6 C20 1.853(3)
Si6 C22 1.875(3)
Si6 C21 1.876(3)
Si6 C3 1.926(2)
Si7 C25 1.864(3)
Si7 C24 1.868(2)
Si7 C23 1.870(3)
Si7 C4 1.921(2)
Si8 C28 1.857(3)
Si8 C27 1.864(3)
Si8 C26 1.872(2)
Si8 C4 1.896(2)
